data_4310480
loop_
_publ_author_name
'Nicolas Andr\'e'
'Thomas B. Jensen'
'Rosario Scopelliti'
'Daniel Imbert'
'Mourad Elhabiri'
'G\'erard Hopfgartner'
'Claude Piguet'
'Jean-Claude G. B\"unzli'

_publ_section_title
;
 Supramolecular Recognition of Heteropairs of Lanthanide Ions: A Step
 toward Self-Assembled Bifunctional Probes
;
_journal_name_full 'Inorganic Chemistry'
_journal_page_first 515
_journal_page_last 529
_journal_paper_doi 10.1021/ic0351996
_journal_volume 43
_journal_year 2004
_chemical_formula_sum 'C145 H154 Cl6 Er N34 O27 Pr'
_chemical_formula_weight 3325.89
_chemical_name_systematic
; 
 ? 
;
_space_group_IT_number 14
_symmetry_cell_setting monoclinic
_symmetry_space_group_name_Hall '-P 2ybc'
_symmetry_space_group_name_H-M 'P 1 21/c 1'
_atom_sites_solution_hydrogens geom
_atom_sites_solution_primary direct
_atom_sites_solution_secondary difmap
_audit_creation_method SHELXL-97
_cell_angle_alpha 90.00
_cell_angle_beta 91.47(3)
_cell_angle_gamma 90.00
_cell_formula_units_Z 4
_cell_length_a 14.804(4)
_cell_length_b 26.381(15)
_cell_length_c 37.445(15)
_cell_measurement_temperature 143(2)
_cell_volume 14619(11)
_computing_structure_refinement 'SHELXL-97 (Sheldrick, 1997)'
_computing_structure_solution 'SHELXS-97 (Sheldrick, 1990)'
_diffrn_ambient_temperature 143(2)
_diffrn_measured_fraction_theta_full 0.000
_diffrn_measured_fraction_theta_max 0.966
_diffrn_radiation_monochromator graphite
_diffrn_radiation_source 'fine-focus sealed tube'
_diffrn_radiation_type MoK\a
_diffrn_radiation_wavelength 0.71070
_diffrn_reflns_av_R_equivalents 0.2301
_diffrn_reflns_av_sigmaI/netI 0.3632
_diffrn_reflns_limit_h_max 17
_diffrn_reflns_limit_h_min -16
_diffrn_reflns_limit_k_max 30
_diffrn_reflns_limit_k_min -30
_diffrn_reflns_limit_l_max 43
_diffrn_reflns_limit_l_min -43
_diffrn_reflns_number 72538
_diffrn_reflns_theta_full 0.50
_diffrn_reflns_theta_max 24.57
_diffrn_reflns_theta_min 3.11
_exptl_absorpt_coefficient_mu 1.094
_exptl_absorpt_correction_T_max 0.9473
_exptl_absorpt_correction_T_min 0.8985
_exptl_crystal_density_diffrn 1.511
_exptl_crystal_density_method 'not measured'
_exptl_crystal_F_000 6828
_exptl_crystal_size_max 0.10
_exptl_crystal_size_mid 0.08
_exptl_crystal_size_min 0.05
_refine_diff_density_max 1.196
_refine_diff_density_min -1.169
_refine_diff_density_rms 0.152
_refine_ls_extinction_coef 0.00060(9)
_refine_ls_extinction_expression Fc^*^=kFc[1+0.001xFc^2^\l^3^/sin(2\q)]^-1/4^
_refine_ls_extinction_method SHELXL
_refine_ls_goodness_of_fit_ref 0.874
_refine_ls_hydrogen_treatment mixed
_refine_ls_matrix_type full
_refine_ls_number_parameters 868
_refine_ls_number_reflns 23718
_refine_ls_number_restraints 27
_refine_ls_restrained_S_all 0.874
_refine_ls_R_factor_all 0.3017
_refine_ls_R_factor_gt 0.1137
_refine_ls_shift/su_max 0.023
_refine_ls_shift/su_mean 0.001
_refine_ls_structure_factor_coef Fsqd
_refine_ls_weighting_details 'calc w=1/[\s^2^(Fo^2^)+(0.1227P)^2^+0.0000P] where P=(Fo^2^+2Fc^2^)/3'
_refine_ls_weighting_scheme calc
_refine_ls_wR_factor_gt 0.2491
_refine_ls_wR_factor_ref 0.3609
_reflns_number_gt 5307
_reflns_number_total 23718
_reflns_threshold_expression >2sigma(I)
_cod_data_source_file ic0351996rom20031017_104535.cif
_cod_data_source_block bunz60
_cod_database_code 4310480

loop_
_symmetry_equiv_pos_as_xyz
'x, y, z'
'-x, y+1/2, -z+1/2'
'-x, -y, -z'
'x, -y-1/2, z-1/2'

loop_
_atom_site_label
_atom_site_type_symbol
_atom_site_fract_x
_atom_site_fract_y
_atom_site_fract_z
_atom_site_U_iso_or_equiv
_atom_site_adp_type
_atom_site_occupancy
_atom_site_symmetry_multiplicity
_atom_site_calc_flag
_atom_site_refinement_flags
_atom_site_disorder_assembly
_atom_site_disorder_group
Er1 Er 0.27908(6) 0.13758(5) 0.23865(3) 0.0690(4) Uani 1 1 d . . .
Pr1 Pr 0.28342(6) 0.25957(5) 0.46939(3) 0.0530(4) Uani 1 1 d . . .
O1 O 0.3857(8) 0.1077(6) 0.1997(4) 0.069(4) Uiso 1 1 d . . .
O2 O 0.2112(9) 0.0700(6) 0.2113(4) 0.077(4) Uiso 1 1 d . . .
O3 O 0.2310(9) 0.1707(6) 0.1853(4) 0.077(4) Uiso 1 1 d . . .
N1 N 0.5343(11) 0.1112(8) 0.1826(5) 0.077(5) Uiso 1 1 d . . .
N2 N 0.3804(11) 0.2020(7) 0.2140(5) 0.069(5) Uiso 1 1 d . . .
N3 N 0.2495(10) 0.2273(7) 0.2569(5) 0.058(4) Uiso 1 1 d . . .
N4 N 0.2647(11) 0.3151(7) 0.2492(5) 0.068(5) Uiso 1 1 d . . .
N5 N 0.1955(9) 0.1850(6) 0.4385(4) 0.053(4) Uiso 1 1 d . . .
N6 N 0.0960(10) 0.1241(7) 0.4568(5) 0.060(4) Uiso 1 1 d . . .
N7 N 0.3144(10) 0.1673(7) 0.4930(5) 0.058(4) Uiso 1 1 d . . .
N8 N 0.3957(9) 0.2471(6) 0.5239(4) 0.053(4) Uiso 1 1 d . . .
N9 N 0.5197(10) 0.2044(7) 0.5409(5) 0.062(5) Uiso 1 1 d . . .
N10 N 0.1508(13) -0.0100(9) 0.2173(6) 0.097(7) Uiso 1 1 d . . .
N11 N 0.3427(10) 0.0496(7) 0.2558(5) 0.062(5) Uiso 1 1 d . . .
N12 N 0.4150(10) 0.1407(7) 0.2801(5) 0.061(4) Uiso 1 1 d . . .
N13 N 0.5282(10) 0.0980(7) 0.3112(5) 0.063(5) Uiso 1 1 d . . .
N14 N 0.2497(9) 0.3061(6) 0.4095(4) 0.054(4) Uiso 1 1 d . . .
N15 N 0.1934(10) 0.3793(7) 0.3889(5) 0.066(5) Uiso 1 1 d . . .
N16 N 0.1158(8) 0.2899(6) 0.4562(4) 0.042(4) Uiso 1 1 d . . .
N17 N 0.1577(9) 0.2380(6) 0.5157(4) 0.054(4) Uiso 1 1 d . . .
N18 N 0.0183(11) 0.2092(8) 0.5225(5) 0.076(5) Uiso 1 1 d . . .
N19 N 0.146(3) 0.1769(17) 0.1373(12) 0.220(17) Uiso 1 1 d D . .
N20 N 0.1099(11) 0.1466(8) 0.2313(6) 0.076(5) Uiso 1 1 d . . .
N21 N 0.1919(9) 0.1117(6) 0.2906(4) 0.053(4) Uiso 1 1 d . . .
N22 N 0.0559(13) 0.0860(9) 0.3165(6) 0.092(6) Uiso 1 1 d . . .
N23 N 0.4219(8) 0.2197(6) 0.4348(4) 0.045(4) Uiso 1 1 d . . .
N24 N 0.5713(8) 0.2095(5) 0.4472(4) 0.037(3) Uiso 1 1 d . . .
N25 N 0.4264(10) 0.3199(7) 0.4604(5) 0.062(5) Uiso 1 1 d . . .
N26 N 0.2758(11) 0.3540(8) 0.4883(5) 0.075(5) Uiso 1 1 d . . .
N27 N 0.3097(11) 0.4400(7) 0.4801(5) 0.071(5) Uiso 1 1 d . . .
C1 C 0.4543(14) 0.1331(10) 0.1918(6) 0.072(6) Uiso 1 1 d . . .
C2 C 0.4418(14) 0.1895(10) 0.1879(7) 0.076(7) Uiso 1 1 d . . .
C3 C 0.4705(15) 0.2186(11) 0.1630(7) 0.082(7) Uiso 1 1 d . . .
C4 C 0.4390(16) 0.2671(11) 0.1578(8) 0.093(8) Uiso 1 1 d . . .
C5 C 0.3790(15) 0.2864(10) 0.1851(7) 0.083(7) Uiso 1 1 d . . .
C6 C 0.3573(11) 0.2535(8) 0.2123(6) 0.054(5) Uiso 1 1 d . . .
C7 C 0.2887(14) 0.2627(10) 0.2386(7) 0.077(7) Uiso 1 1 d . . .
C8 C 0.1864(11) 0.2538(8) 0.2797(6) 0.056(5) Uiso 1 1 d . . .
C9 C 0.1975(13) 0.3050(9) 0.2735(6) 0.063(6) Uiso 1 1 d . . .
C10 C 0.1405(15) 0.3388(10) 0.2915(7) 0.078(7) Uiso 1 1 d . . .
C11 C 0.0741(14) 0.3196(10) 0.3147(7) 0.078(7) Uiso 1 1 d . . .
C12 C 0.0610(14) 0.2688(10) 0.3181(7) 0.074(6) Uiso 1 1 d . . .
C13 C 0.1225(12) 0.2317(9) 0.3009(6) 0.063(6) Uiso 1 1 d . . .
C14 C -0.0160(11) 0.2466(8) 0.3401(6) 0.057(5) Uiso 1 1 d . . .
C15 C 0.0129(11) 0.2140(8) 0.3709(6) 0.054(5) Uiso 1 1 d . . .
C16 C 0.0988(11) 0.2174(8) 0.3885(6) 0.051(5) Uiso 1 1 d . . .
C17 C 0.1141(12) 0.1866(8) 0.4182(6) 0.056(5) Uiso 1 1 d . . .
C18 C 0.0546(12) 0.1514(8) 0.4312(6) 0.061(6) Uiso 1 1 d . . .
C19 C -0.0349(11) 0.1479(8) 0.4148(6) 0.056(5) Uiso 1 1 d . . .
C20 C -0.0537(13) 0.1778(9) 0.3865(6) 0.066(6) Uiso 1 1 d . . .
C21 C 0.1833(11) 0.1469(8) 0.4601(5) 0.049(5) Uiso 1 1 d . . .
C22 C 0.2550(11) 0.1317(8) 0.4844(5) 0.048(5) Uiso 1 1 d . . .
C23 C 0.2663(14) 0.0810(10) 0.4951(7) 0.075(7) Uiso 1 1 d . . .
C24 C 0.3454(15) 0.0670(10) 0.5163(7) 0.082(7) Uiso 1 1 d . . .
C25 C 0.4084(15) 0.1065(10) 0.5276(7) 0.083(7) Uiso 1 1 d . . .
C26 C 0.3875(13) 0.1572(9) 0.5165(6) 0.068(6) Uiso 1 1 d . . .
C27 C 0.4355(13) 0.2032(9) 0.5243(6) 0.066(6) Uiso 1 1 d . . .
C28 C 0.4588(14) 0.2786(10) 0.5403(7) 0.076(7) Uiso 1 1 d . . .
C29 C 0.5368(11) 0.2527(8) 0.5508(5) 0.055(5) Uiso 1 1 d . . .
C30 C 0.6136(16) 0.2748(11) 0.5667(8) 0.091(8) Uiso 1 1 d . . .
C31 C 0.600(2) 0.3276(14) 0.5753(9) 0.121(11) Uiso 1 1 d . . .
C32 C 0.5257(16) 0.3542(11) 0.5659(7) 0.091(8) Uiso 1 1 d . . .
C33 C 0.4468(19) 0.3311(14) 0.5480(9) 0.121(11) Uiso 1 1 d . . .
C34 C 0.6238(16) 0.1416(11) 0.1840(8) 0.098(8) Uiso 1 1 d . . .
C35 C 0.649(2) 0.1519(13) 0.2241(10) 0.129(11) Uiso 1 1 d . . .
C36 C 0.5418(17) 0.0551(12) 0.1850(9) 0.105(9) Uiso 1 1 d . . .
C37 C 0.556(2) 0.0367(14) 0.1450(10) 0.133(12) Uiso 1 1 d . . .
C38 C 0.2940(10) 0.3673(7) 0.2415(5) 0.045(4) Uiso 1 1 d . . .
C39 C 0.2272(16) 0.3869(11) 0.2106(8) 0.095(8) Uiso 1 1 d . . .
C40 C 0.0527(13) 0.0867(9) 0.4807(6) 0.069(6) Uiso 1 1 d . . .
C41 C 0.0336(18) 0.0379(13) 0.4591(9) 0.122(11) Uiso 1 1 d . . .
C42 C 0.5926(12) 0.1637(8) 0.5436(6) 0.056(5) Uiso 1 1 d . . .
C43 C 0.5985(15) 0.1455(10) 0.5821(7) 0.088(8) Uiso 1 1 d . . .
C44 C 0.2184(14) 0.0258(10) 0.2215(7) 0.071(6) Uiso 1 1 d . . .
C45 C 0.3058(13) 0.0070(9) 0.2388(6) 0.068(6) Uiso 1 1 d . . .
C46 C 0.3595(17) -0.0360(11) 0.2319(8) 0.098(8) Uiso 1 1 d . . .
C47 C 0.4454(15) -0.0413(10) 0.2472(7) 0.081(7) Uiso 1 1 d . . .
C48 C 0.4832(14) 0.0029(10) 0.2639(7) 0.079(7) Uiso 1 1 d . . .
C49 C 0.4286(13) 0.0462(9) 0.2709(6) 0.067(6) Uiso 1 1 d . . .
C50 C 0.4554(13) 0.0941(9) 0.2872(6) 0.069(6) Uiso 1 1 d . . .
C51 C 0.4645(12) 0.1737(9) 0.3002(6) 0.062(6) Uiso 1 1 d . . .
C52 C 0.5343(12) 0.1501(9) 0.3192(6) 0.062(6) Uiso 1 1 d . . .
C53 C 0.5947(12) 0.1759(8) 0.3432(6) 0.056(5) Uiso 1 1 d . . .
C54 C 0.5841(13) 0.2261(9) 0.3446(6) 0.066(6) Uiso 1 1 d . . .
C55 C 0.5169(12) 0.2541(8) 0.3250(6) 0.059(5) Uiso 1 1 d . . .
C56 C 0.4527(12) 0.2263(8) 0.3020(6) 0.059(5) Uiso 1 1 d . . .
C57 C 0.5180(13) 0.3113(9) 0.3247(6) 0.068(6) Uiso 1 1 d . . .
C58 C 0.4262(13) 0.3298(9) 0.3454(6) 0.064(6) Uiso 1 1 d . . .
C59 C 0.3865(11) 0.3031(7) 0.3703(5) 0.046(5) Uiso 1 1 d . . .
C60 C 0.3095(11) 0.3253(7) 0.3823(5) 0.045(4) Uiso 1 1 d . . .
C61 C 0.2736(10) 0.3733(7) 0.3710(5) 0.045(4) Uiso 1 1 d . . .
C62 C 0.3190(12) 0.4016(8) 0.3456(6) 0.057(5) Uiso 1 1 d . . .
C63 C 0.3983(13) 0.3763(9) 0.3330(6) 0.065(6) Uiso 1 1 d . . .
C64 C 0.1797(11) 0.3398(8) 0.4102(6) 0.052(5) Uiso 1 1 d . . .
C65 C 0.1028(10) 0.3250(7) 0.4301(5) 0.043(4) Uiso 1 1 d . . .
C66 C 0.0135(12) 0.3414(8) 0.4193(6) 0.059(5) Uiso 1 1 d . . .
C67 C -0.0592(14) 0.3219(10) 0.4395(7) 0.075(7) Uiso 1 1 d . . .
C68 C -0.0436(11) 0.2910(8) 0.4664(5) 0.049(5) Uiso 1 1 d . . .
C69 C 0.0475(11) 0.2738(7) 0.4760(5) 0.049(5) Uiso 1 1 d . . .
C70 C 0.0720(12) 0.2405(8) 0.5038(6) 0.058(5) Uiso 1 1 d . . .
C71 C 0.1617(16) 0.2077(11) 0.5463(8) 0.088(8) Uiso 1 1 d . . .
C72 C 0.0728(16) 0.1853(11) 0.5505(8) 0.087(8) Uiso 1 1 d . . .
C73 C 0.0437(18) 0.1506(12) 0.5737(9) 0.106(9) Uiso 1 1 d . . .
C74 C 0.1157(17) 0.1370(12) 0.5993(8) 0.100(8) Uiso 1 1 d . . .
C75 C 0.2079(19) 0.1530(13) 0.5945(9) 0.117(10) Uiso 1 1 d . . .
C76 C 0.2290(14) 0.1910(10) 0.5701(7) 0.074(7) Uiso 1 1 d . . .
C77 C 0.152(2) -0.0622(14) 0.2323(10) 0.123(11) Uiso 1 1 d . . .
C78 C 0.087(4) -0.066(2) 0.2579(17) 0.25(2) Uiso 1 1 d . . .
C79 C 0.0572(18) 0.0035(12) 0.2027(9) 0.107(9) Uiso 1 1 d . . .
C80 C 0.084(3) 0.008(2) 0.1609(15) 0.22(2) Uiso 1 1 d . . .
C81 C 0.5858(13) 0.0584(9) 0.3294(6) 0.064(6) Uiso 1 1 d . . .
C82 C 0.6775(13) 0.0560(9) 0.3086(6) 0.071(6) Uiso 1 1 d . . .
C83 C 0.1330(15) 0.4254(11) 0.3821(8) 0.089(8) Uiso 1 1 d . . .
C84 C 0.108(2) 0.4493(14) 0.4131(10) 0.137(12) Uiso 1 1 d . . .
C85 C -0.0808(14) 0.1935(10) 0.5154(7) 0.078(7) Uiso 1 1 d . . .
C86 C -0.1431(16) 0.2243(11) 0.5392(8) 0.096(8) Uiso 1 1 d . . .
C87 C 0.146(2) 0.1761(13) 0.1765(10) 0.121(11) Uiso 1 1 d . . .
C88 C 0.0756(14) 0.1640(9) 0.1990(7) 0.073(6) Uiso 1 1 d . . .
C89 C -0.0170(15) 0.1651(10) 0.1902(7) 0.078(7) Uiso 1 1 d . . .
C90 C -0.0727(17) 0.1466(12) 0.2139(8) 0.102(9) Uiso 1 1 d . . .
C91 C -0.0432(15) 0.1274(10) 0.2482(7) 0.087(7) Uiso 1 1 d . . .
C92 C 0.0536(14) 0.1284(9) 0.2531(7) 0.070(6) Uiso 1 1 d . . .
C93 C 0.0981(13) 0.1059(9) 0.2868(7) 0.069(6) Uiso 1 1 d . . .
C94 C 0.2076(13) 0.0878(9) 0.3240(7) 0.070(6) Uiso 1 1 d . . .
C95 C 0.1281(15) 0.0722(10) 0.3411(7) 0.078(7) Uiso 1 1 d . . .
C96 C 0.1239(15) 0.0498(11) 0.3720(8) 0.086(7) Uiso 1 1 d . . .
C97 C 0.2036(13) 0.0392(9) 0.3929(6) 0.069(6) Uiso 1 1 d . . .
C98 C 0.2895(12) 0.0529(9) 0.3747(6) 0.062(6) Uiso 1 1 d . . .
C99 C 0.2917(12) 0.0814(9) 0.3426(6) 0.063(6) Uiso 1 1 d . . .
C100 C 0.3743(12) 0.0357(9) 0.3960(6) 0.064(6) Uiso 1 1 d . . .
C101 C 0.4279(12) 0.0822(8) 0.4120(6) 0.061(5) Uiso 1 1 d . . .
C102 C 0.3868(11) 0.1313(8) 0.4153(5) 0.053(5) Uiso 1 1 d . . .
C103 C 0.4445(12) 0.1687(9) 0.4283(6) 0.060(5) Uiso 1 1 d . . .
C104 C 0.5354(12) 0.1638(8) 0.4357(6) 0.056(5) Uiso 1 1 d . . .
C105 C 0.5727(11) 0.1175(7) 0.4335(5) 0.047(5) Uiso 1 1 d . . .
C106 C 0.5243(12) 0.0745(9) 0.4202(6) 0.063(6) Uiso 1 1 d . . .
C107 C 0.5004(11) 0.2436(8) 0.4443(5) 0.051(5) Uiso 1 1 d . . .
C108 C 0.5052(12) 0.2990(8) 0.4491(6) 0.054(5) Uiso 1 1 d . . .
C109 C 0.5788(14) 0.3255(10) 0.4397(7) 0.075(7) Uiso 1 1 d . . .
C110 C 0.5779(17) 0.3771(11) 0.4433(8) 0.098(9) Uiso 1 1 d . . .
C111 C 0.4961(16) 0.4023(10) 0.4566(7) 0.088(8) Uiso 1 1 d . . .
C112 C 0.4192(12) 0.3698(8) 0.4631(6) 0.055(5) Uiso 1 1 d . . .
C113 C 0.3349(13) 0.3870(9) 0.4767(6) 0.063(6) Uiso 1 1 d . . .
C114 C 0.2052(12) 0.3849(8) 0.5024(6) 0.057(5) Uiso 1 1 d . . .
C115 C 0.2261(13) 0.4336(9) 0.4973(6) 0.064(6) Uiso 1 1 d . . .
C116 C 0.1701(17) 0.4777(11) 0.5077(8) 0.097(8) Uiso 1 1 d . . .
C117 C 0.0876(17) 0.4616(12) 0.5222(8) 0.097(8) Uiso 1 1 d . . .
C118 C 0.0637(16) 0.4097(11) 0.5286(8) 0.091(8) Uiso 1 1 d . . .
C119 C 0.1275(13) 0.3753(9) 0.5178(6) 0.066(6) Uiso 1 1 d . . .
C120 C 0.224(2) 0.1823(13) 0.1132(10) 0.130(11) Uiso 1 1 d D . .
C121 C 0.269(3) 0.1290(15) 0.1103(13) 0.205(19) Uiso 1 1 d D . .
C122 C 0.066(4) 0.154(2) 0.1179(17) 0.33(4) Uiso 1 1 d D . .
C123 C 0.008(2) 0.1921(15) 0.0952(11) 0.141(12) Uiso 1 1 d D . .
C124 C -0.0488(14) 0.0773(10) 0.3245(7) 0.081(7) Uiso 1 1 d . . .
C125 C -0.0673(19) 0.0265(13) 0.3099(9) 0.123(11) Uiso 1 1 d . . .
C126 C 0.6616(11) 0.2190(8) 0.4615(5) 0.051(5) Uiso 1 1 d . . .
C127 C 0.7313(10) 0.2185(7) 0.4280(5) 0.046(5) Uiso 1 1 d . . .
C128 C 0.3660(18) 0.4909(12) 0.4747(9) 0.108(9) Uiso 1 1 d . . .
C129 C 0.3565(17) 0.4970(12) 0.4363(9) 0.105(9) Uiso 1 1 d . . .
Cl1 Cl -0.2183(4) 0.0041(3) 0.2158(2) 0.0858(18) Uiso 1 1 d . . .
O4 O -0.3035(10) -0.0178(7) 0.2243(5) 0.087(5) Uiso 1 1 d . . .
O5 O -0.1481(13) -0.0303(9) 0.2203(6) 0.132(7) Uiso 1 1 d . . .
O6 O -0.2253(13) 0.0190(9) 0.1784(6) 0.132(7) Uiso 1 1 d . . .
O7 O -0.1992(13) 0.0503(9) 0.2348(6) 0.136(8) Uiso 1 1 d . . .
Cl2 Cl 0.2194(5) -0.0690(3) 0.4880(2) 0.093(2) Uiso 1 1 d . . .
O8 O 0.2341(11) -0.1143(8) 0.5091(5) 0.108(6) Uiso 1 1 d . . .
O9 O 0.3022(16) -0.0474(10) 0.4787(7) 0.166(9) Uiso 1 1 d . . .
O10 O 0.167(2) -0.0734(15) 0.4601(11) 0.248(15) Uiso 1 1 d . . .
O11 O 0.1761(16) -0.0338(11) 0.5117(8) 0.170(10) Uiso 1 1 d . . .
Cl3 Cl 0.4134(5) 0.4266(3) 0.1379(2) 0.105(2) Uiso 1 1 d . . .
O12 O 0.4079(12) 0.3739(9) 0.1271(6) 0.129(7) Uiso 1 1 d . . .
O13 O 0.3259(18) 0.4461(11) 0.1443(8) 0.185(11) Uiso 1 1 d . . .
O14 O 0.4300(18) 0.4552(13) 0.1063(9) 0.205(12) Uiso 1 1 d . . .
O15 O 0.494(2) 0.4405(15) 0.1556(10) 0.252(16) Uiso 1 1 d . . .
Cl4 Cl -0.2203(4) 0.3609(3) 0.3574(2) 0.0908(19) Uiso 1 1 d . . .
O16 O -0.1304(11) 0.3723(7) 0.3559(5) 0.100(5) Uiso 1 1 d . . .
O17 O -0.2752(12) 0.3852(8) 0.3308(6) 0.116(6) Uiso 1 1 d . . .
O18 O -0.2360(16) 0.3118(12) 0.3604(8) 0.184(11) Uiso 1 1 d . . .
O19 O -0.241(2) 0.3792(15) 0.3907(11) 0.248(15) Uiso 1 1 d . . .
Cl5 Cl 0.7763(5) 0.2461(4) 0.6534(3) 0.116(3) Uiso 1 1 d . . .
O20 O 0.6757(17) 0.2419(11) 0.6567(7) 0.172(10) Uiso 1 1 d . . .
O21 O 0.801(2) 0.2965(15) 0.6525(10) 0.233(14) Uiso 1 1 d . . .
O22 O 0.810(2) 0.2206(15) 0.6796(11) 0.243(15) Uiso 1 1 d . . .
O23 O 0.791(3) 0.2190(19) 0.6224(14) 0.31(2) Uiso 1 1 d . . .
Cl6 Cl 0.7843(5) 0.3713(3) 0.5075(2) 0.111(2) Uiso 1 1 d . . .
O24 O 0.7548(9) 0.3232(6) 0.4911(4) 0.074(4) Uiso 1 1 d . . .
O25 O 0.7134(16) 0.3974(11) 0.5223(7) 0.166(9) Uiso 1 1 d . . .
O26 O 0.8563(15) 0.3633(10) 0.5323(7) 0.154(9) Uiso 1 1 d . . .
O27 O 0.822(2) 0.4015(15) 0.4780(11) 0.256(16) Uiso 1 1 d . . .
N28 N 0.461(2) -0.1655(14) 0.2636(9) 0.188(14) Uiso 1 1 d DU . .
C130 C 0.417(2) -0.1507(13) 0.2858(9) 0.114(10) Uiso 1 1 d DU . .
C131 C 0.369(2) -0.1318(17) 0.3171(10) 0.156(14) Uiso 1 1 d DU . .
C132 C 0.301(6) -0.087(3) 0.322(3) 0.53(7) Uiso 1 1 d DU . .
N29 N 0.005(4) 0.300(2) 0.2127(19) 0.33(3) Uiso 1 1 d DU . .
C133 C 0.062(5) 0.293(2) 0.1923(19) 0.27(3) Uiso 1 1 d DU . .
C134 C 0.116(5) 0.262(3) 0.167(2) 0.41(5) Uiso 1 1 d DU . .
N30 N 0.809(3) 0.095(2) 0.6267(14) 0.29(2) Uiso 1 1 d DU . .
C135 C 0.886(3) 0.087(3) 0.6296(16) 0.29(3) Uiso 1 1 d DU . .
C136 C 0.976(3) 0.072(2) 0.6430(14) 0.22(2) Uiso 1 1 d DU . .
N31 N -0.1995(14) 0.1822(9) 0.2944(6) 0.100(7) Uiso 1 1 d DU . .
C137 C -0.2320(19) 0.2195(10) 0.2861(9) 0.114(10) Uiso 1 1 d DU . .
C138 C -0.279(2) 0.2662(12) 0.2749(11) 0.157(14) Uiso 1 1 d DU . .
C139 C -0.189(4) 0.292(3) 0.265(2) 0.41(5) Uiso 1 1 d DU . .
N32 N 0.4069(18) 0.4796(11) 0.5581(8) 0.131(9) Uiso 1 1 d DU . .
C140 C 0.350(3) 0.4904(17) 0.5768(11) 0.174(16) Uiso 1 1 d DU . .
C141 C 0.267(3) 0.500(3) 0.5964(15) 0.28(3) Uiso 1 1 d DU . .
N33 N 0.2254(12) -0.0865(8) 0.6112(6) 0.086(6) Uiso 1 1 d DU . .
C142 C 0.2184(18) -0.0452(10) 0.6012(9) 0.111(10) Uiso 1 1 d DU . .
C143 C 0.191(2) 0.0056(10) 0.5888(10) 0.145(13) Uiso 1 1 d DU . .
N34 N -0.177(3) 0.0920(17) 0.1109(12) 0.230(17) Uiso 1 1 d DU . .
C144 C -0.103(4) 0.079(3) 0.111(2) 0.37(5) Uiso 1 1 d DU . .
C145 C -0.004(3) 0.084(4) 0.121(3) 0.47(6) Uiso 1 1 d DU . .

loop_
_atom_site_aniso_label
_atom_site_aniso_U_11
_atom_site_aniso_U_22
_atom_site_aniso_U_33
_atom_site_aniso_U_23
_atom_site_aniso_U_13
_atom_site_aniso_U_12
Er1 0.0589(6) 0.0766(9) 0.0707(8) -0.0082(7) -0.0128(5) 0.0086(5)
Pr1 0.0408(5) 0.0594(8) 0.0586(8) 0.0004(7) -0.0040(5) 0.0015(5)

loop_
_atom_type_symbol
_atom_type_description
_atom_type_scat_dispersion_real
_atom_type_scat_dispersion_imag
_atom_type_scat_source
C C 0.0033 0.0016 'International Tables Vol C Tables 4.2.6.8 and 6.1.1.4'
H H 0.0000 0.0000 'International Tables Vol C Tables 4.2.6.8 and 6.1.1.4'
N N 0.0061 0.0033 'International Tables Vol C Tables 4.2.6.8 and 6.1.1.4'
O O 0.0106 0.0060 'International Tables Vol C Tables 4.2.6.8 and 6.1.1.4'
Cl Cl 0.1484 0.1585 'International Tables Vol C Tables 4.2.6.8 and 6.1.1.4'
Pr Pr -0.2180 2.8214 'International Tables Vol C Tables 4.2.6.8 and 6.1.1.4'
Er Er -0.2586 4.9576 'International Tables Vol C Tables 4.2.6.8 and 6.1.1.4'

loop_
_geom_angle_atom_site_label_1
_geom_angle_atom_site_label_2
_geom_angle_atom_site_label_3
_geom_angle
_geom_angle_site_symmetry_1
_geom_angle_site_symmetry_3
_geom_angle_publ_flag
O3 Er1 O2 77.4(6) . . ?
O3 Er1 O1 77.3(5) . . ?
O2 Er1 O1 75.5(5) . . ?
O3 Er1 N21 129.9(5) . . ?
O2 Er1 N21 84.5(6) . . ?
O1 Er1 N21 141.6(5) . . ?
O3 Er1 N2 65.6(5) . . ?
O2 Er1 N2 129.7(6) . . ?
O1 Er1 N2 64.4(6) . . ?
N21 Er1 N2 145.6(6) . . ?
O3 Er1 N3 79.9(6) . . ?
O2 Er1 N3 141.7(5) . . ?
O1 Er1 N3 128.4(6) . . ?
N21 Er1 N3 87.0(6) . . ?
N2 Er1 N3 64.0(6) . . ?
O3 Er1 N12 139.2(5) . . ?
O2 Er1 N12 129.9(6) . . ?
O1 Er1 N12 81.5(5) . . ?
N21 Er1 N12 87.1(5) . . ?
N2 Er1 N12 73.9(6) . . ?
N3 Er1 N12 86.7(5) . . ?
O3 Er1 N20 65.3(6) . . ?
O2 Er1 N20 66.4(6) . . ?
O1 Er1 N20 130.8(6) . . ?
N21 Er1 N20 64.7(6) . . ?
N2 Er1 N20 120.4(6) . . ?
N3 Er1 N20 76.2(6) . . ?
N12 Er1 N20 147.3(6) . . ?
O3 Er1 N11 131.9(6) . . ?
O2 Er1 N11 64.0(5) . . ?
O1 Er1 N11 66.4(5) . . ?
N21 Er1 N11 75.4(5) . . ?
N2 Er1 N11 119.5(5) . . ?
N3 Er1 N11 147.9(5) . . ?
N12 Er1 N11 66.1(5) . . ?
N20 Er1 N11 117.8(6) . . ?
N26 Pr1 N14 76.9(6) . . ?
N26 Pr1 N5 145.1(5) . . ?
N14 Pr1 N5 83.7(5) . . ?
N26 Pr1 N8 86.5(5) . . ?
N14 Pr1 N8 146.9(5) . . ?
N5 Pr1 N8 123.3(5) . . ?
N26 Pr1 N7 143.7(6) . . ?
N14 Pr1 N7 139.3(5) . . ?
N5 Pr1 N7 62.1(5) . . ?
N8 Pr1 N7 61.3(5) . . ?
N26 Pr1 N17 89.5(6) . . ?
N14 Pr1 N17 123.2(5) . . ?
N5 Pr1 N17 77.1(5) . . ?
N8 Pr1 N17 84.5(5) . . ?
N7 Pr1 N17 72.4(5) . . ?
N26 Pr1 N16 73.3(5) . . ?
N14 Pr1 N16 62.3(5) . . ?
N5 Pr1 N16 72.0(5) . . ?
N8 Pr1 N16 139.3(5) . . ?
N7 Pr1 N16 119.9(5) . . ?
N17 Pr1 N16 60.9(5) . . ?
N26 Pr1 N23 123.4(5) . . ?
N14 Pr1 N23 84.2(5) . . ?
N5 Pr1 N23 82.4(5) . . ?
N8 Pr1 N23 81.3(5) . . ?
N7 Pr1 N23 70.7(5) . . ?
N17 Pr1 N23 142.9(5) . . ?
N16 Pr1 N23 139.3(4) . . ?
N26 Pr1 N25 60.2(5) . . ?
N14 Pr1 N25 75.2(5) . . ?
N5 Pr1 N25 141.1(5) . . ?
N8 Pr1 N25 71.7(5) . . ?
N7 Pr1 N25 117.5(5) . . ?
N17 Pr1 N25 141.7(5) . . ?
N16 Pr1 N25 122.6(5) . . ?
N23 Pr1 N25 63.5(5) . . ?
C1 O1 Er1 122.3(15) . . ?
C44 O2 Er1 124.6(15) . . ?
C87 O3 Er1 123(2) . . ?
C1 N1 C36 118(2) . . ?
C1 N1 C34 121(2) . . ?
C36 N1 C34 116.8(19) . . ?
C2 N2 C6 111(2) . . ?
C2 N2 Er1 120.9(16) . . ?
C6 N2 Er1 122.4(13) . . ?
C7 N3 C8 105.5(19) . . ?
C7 N3 Er1 116.6(16) . . ?
C8 N3 Er1 136.9(13) . . ?
C9 N4 C38 121.6(19) . . ?
C9 N4 C7 100.3(19) . . ?
C38 N4 C7 138.1(19) . . ?
C21 N5 C17 103.1(15) . . ?
C21 N5 Pr1 112.4(12) . . ?
C17 N5 Pr1 128.7(13) . . ?
C18 N6 C21 103.4(17) . . ?
C18 N6 C40 126.3(16) . . ?
C21 N6 C40 129.1(16) . . ?
C22 N7 C26 121.1(18) . . ?
C22 N7 Pr1 117.9(12) . . ?
C26 N7 Pr1 120.9(13) . . ?
C27 N8 C28 103.3(17) . . ?
C27 N8 Pr1 113.5(14) . . ?
C28 N8 Pr1 132.7(14) . . ?
C29 N9 C27 108.0(17) . . ?
C29 N9 C42 121.2(15) . . ?
C27 N9 C42 130.0(18) . . ?
C44 N10 C77 126(2) . . ?
C44 N10 C79 122(2) . . ?
C77 N10 C79 111(2) . . ?
C49 N11 C45 118.7(18) . . ?
C49 N11 Er1 119.1(14) . . ?
C45 N11 Er1 118.4(13) . . ?
C51 N12 C50 103.8(16) . . ?
C51 N12 Er1 141.2(15) . . ?
C50 N12 Er1 115.0(13) . . ?
C50 N13 C52 104.7(17) . . ?
C50 N13 C81 131.6(19) . . ?
C52 N13 C81 123.4(16) . . ?
C64 N14 C60 105.2(16) . . ?
C64 N14 Pr1 114.9(13) . . ?
C60 N14 Pr1 131.4(10) . . ?
C64 N15 C61 110.2(17) . . ?
C64 N15 C83 128.7(19) . . ?
C61 N15 C83 121.1(19) . . ?
C69 N16 C65 121.3(14) . . ?
C69 N16 Pr1 121.4(12) . . ?
C65 N16 Pr1 117.2(11) . . ?
C70 N17 C71 108.8(18) . . ?
C70 N17 Pr1 116.8(13) . . ?
C71 N17 Pr1 130.3(13) . . ?
C70 N18 C72 108.3(18) . . ?
C70 N18 C85 130.2(19) . . ?
C72 N18 C85 121(2) . . ?
C87 N19 C120 129(4) . . ?
C87 N19 C122 117(4) . . ?
C120 N19 C122 111(5) . . ?
C92 N20 C88 117(2) . . ?
C92 N20 Er1 124.0(16) . . ?
C88 N20 Er1 118.0(15) . . ?
C93 N21 C94 100.4(17) . . ?
C93 N21 Er1 119.3(14) . . ?
C94 N21 Er1 138.3(12) . . ?
C93 N22 C95 105.4(19) . . ?
C93 N22 C124 131(2) . . ?
C95 N22 C124 123(2) . . ?
C107 N23 C103 106.4(14) . . ?
C107 N23 Pr1 110.5(12) . . ?
C103 N23 Pr1 130.4(12) . . ?
C104 N24 C107 105.0(13) . . ?
C104 N24 C126 127.5(15) . . ?
C107 N24 C126 127.4(15) . . ?
C112 N25 C108 119.8(18) . . ?
C112 N25 Pr1 121.0(12) . . ?
C108 N25 Pr1 118.8(14) . . ?
C113 N26 C114 104.0(19) . . ?
C113 N26 Pr1 120.7(15) . . ?
C114 N26 Pr1 133.1(14) . . ?
C115 N27 C113 98.8(18) . . ?
C115 N27 C128 128(2) . . ?
C113 N27 C128 131.5(19) . . ?
O1 C1 N1 123(2) . . ?
O1 C1 C2 117(2) . . ?
N1 C1 C2 120(2) . . ?
C3 C2 N2 127(3) . . ?
C3 C2 C1 128(3) . . ?
N2 C2 C1 104(2) . . ?
C2 C3 C4 123(3) . . ?
C3 C4 C5 116(3) . . ?
C6 C5 C4 117(2) . . ?
C5 C6 N2 125(2) . . ?
C5 C6 C7 125(2) . . ?
N2 C6 C7 108(2) . . ?
N3 C7 C6 125(2) . . ?
N3 C7 N4 114(2) . . ?
C6 C7 N4 121(2) . . ?
C13 C8 C9 127(2) . . ?
C13 C8 N3 126(2) . . ?
C9 C8 N3 106.8(18) . . ?
C8 C9 N4 113(2) . . ?
C8 C9 C10 118(2) . . ?
N4 C9 C10 130(2) . . ?
C9 C10 C11 120(2) . . ?
C12 C11 C10 121(2) . . ?
C11 C12 C13 121(2) . . ?
C11 C12 C14 122(2) . . ?
C13 C12 C14 117(2) . . ?
C8 C13 C12 114(2) . . ?
C15 C14 C12 115.5(16) . . ?
C16 C15 C14 123.9(18) . . ?
C16 C15 C20 116.8(18) . . ?
C14 C15 C20 119.2(16) . . ?
C17 C16 C15 117.4(18) . . ?
C18 C17 C16 125.6(17) . . ?
C18 C17 N5 109.6(18) . . ?
C16 C17 N5 124.7(18) . . ?
N6 C18 C17 109.3(17) . . ?
N6 C18 C19 132(2) . . ?
C17 C18 C19 118.7(19) . . ?
C20 C19 C18 117.7(19) . . ?
C19 C20 C15 123.6(18) . . ?
N5 C21 N6 114.2(15) . . ?
N5 C21 C22 119.7(16) . . ?
N6 C21 C22 126.1(18) . . ?
N7 C22 C23 122.2(17) . . ?
N7 C22 C21 115.6(18) . . ?
C23 C22 C21 121.8(18) . . ?
C22 C23 C24 119(2) . . ?
C23 C24 C25 119(2) . . ?
C26 C25 C24 117(2) . . ?
N7 C26 C25 121(2) . . ?
N7 C26 C27 110(2) . . ?
C25 C26 C27 129(2) . . ?
N8 C27 N9 112.8(19) . . ?
N8 C27 C26 122.0(18) . . ?
N9 C27 C26 123(2) . . ?
N8 C28 C29 112(2) . . ?
N8 C28 C33 126(2) . . ?
C29 C28 C33 122(2) . . ?
N9 C29 C28 103.7(17) . . ?
N9 C29 C30 131.0(19) . . ?
C28 C29 C30 125(2) . . ?
C29 C30 C31 112(2) . . ?
C32 C31 C30 124(3) . . ?
C31 C32 C33 123(3) . . ?
C28 C33 C32 113(2) . . ?
N1 C34 C35 108(2) . . ?
N1 C36 C37 105(3) . . ?
N4 C38 C39 105.3(15) . . ?
N6 C40 C41 108(2) . . ?
C43 C42 N9 108.0(18) . . ?
O2 C44 N10 124(2) . . ?
O2 C44 C45 121(2) . . ?
N10 C44 C45 116(2) . . ?
N11 C45 C46 121.0(19) . . ?
N11 C45 C44 104.5(19) . . ?
C46 C45 C44 131(2) . . ?
C47 C46 C45 121(3) . . ?
C46 C47 C48 116(2) . . ?
C47 C48 C49 121(2) . . ?
N11 C49 C48 120(2) . . ?
N11 C49 C50 110.8(19) . . ?
C48 C49 C50 128.6(19) . . ?
N13 C50 N12 112.3(19) . . ?
N13 C50 C49 122(2) . . ?
N12 C50 C49 125.3(19) . . ?
N12 C51 C52 113(2) . . ?
N12 C51 C56 126.6(19) . . ?
C52 C51 C56 120.8(19) . . ?
C51 C52 N13 106.6(18) . . ?
C51 C52 C53 124(2) . . ?
N13 C52 C53 129.4(18) . . ?
C54 C53 C52 115.1(18) . . ?
C53 C54 C55 125.2(19) . . ?
C54 C55 C56 118(2) . . ?
C54 C55 C57 120.9(18) . . ?
C56 C55 C57 120.4(17) . . ?
C51 C56 C55 116.4(18) . . ?
C55 C57 C58 106.5(17) . . ?
C59 C58 C63 125(2) . . ?
C59 C58 C57 124(2) . . ?
C63 C58 C57 111(2) . . ?
C58 C59 C60 113.2(19) . . ?
C59 C60 C61 126.0(18) . . ?
C59 C60 N14 127.4(18) . . ?
C61 C60 N14 106.6(15) . . ?
N15 C61 C62 134.4(18) . . ?
N15 C61 C60 106.0(17) . . ?
C62 C61 C60 119.5(17) . . ?
C61 C62 C63 112.7(19) . . ?
C58 C63 C62 123(2) . . ?
N15 C64 N14 111.8(17) . . ?
N15 C64 C65 131.4(18) . . ?
N14 C64 C65 116.5(18) . . ?
N16 C65 C64 117.5(15) . . ?
N16 C65 C66 121.3(16) . . ?
C64 C65 C66 120.6(18) . . ?
C67 C66 C65 116.3(19) . . ?
C68 C67 C66 120.7(19) . . ?
C67 C68 C69 121.7(19) . . ?
N16 C69 C70 115.1(16) . . ?
N16 C69 C68 118.2(17) . . ?
C70 C69 C68 126.6(18) . . ?
N17 C70 N18 111.3(19) . . ?
N17 C70 C69 120.2(19) . . ?
N18 C70 C69 128.4(17) . . ?
C76 C71 N17 136(2) . . ?
C76 C71 C72 116(3) . . ?
N17 C71 C72 107(2) . . ?
C73 C72 N18 126(2) . . ?
C73 C72 C71 131(3) . . ?
N18 C72 C71 104(2) . . ?
C72 C73 C74 111(2) . . ?
C75 C74 C73 121(3) . . ?
C76 C75 C74 121(3) . . ?
C71 C76 C75 118(2) . . ?
C78 C77 N10 109(4) . . ?
N10 C79 C80 97(2) . . ?
N13 C81 C82 106.9(18) . . ?
C84 C83 N15 113(3) . . ?
C86 C85 N18 110(2) . . ?
O3 C87 C88 124(3) . . ?
O3 C87 N19 103(3) . . ?
C88 C87 N19 129(3) . . ?
N20 C88 C87 110(2) . . ?
N20 C88 C89 123(2) . . ?
C87 C88 C89 126(3) . . ?
C90 C89 C88 117(2) . . ?
C89 C90 C91 123(2) . . ?
C90 C91 C92 113(2) . . ?
N20 C92 C91 126(2) . . ?
N20 C92 C93 113.5(19) . . ?
C91 C92 C93 120(2) . . ?
N22 C93 N21 115.1(19) . . ?
N22 C93 C92 127.8(19) . . ?
N21 C93 C92 117(2) . . ?
C95 C94 N21 114.2(18) . . ?
C95 C94 C99 118(2) . . ?
N21 C94 C99 127(2) . . ?
C96 C95 C94 126(2) . . ?
C96 C95 N22 129(2) . . ?
C94 C95 N22 104(2) . . ?
C95 C96 C97 121(2) . . ?
C96 C97 C98 114(2) . . ?
C99 C98 C97 123.3(17) . . ?
C99 C98 C100 124.0(18) . . ?
C97 C98 C100 112.6(19) . . ?
C94 C99 C98 116.0(19) . . ?
C98 C100 C101 111.4(18) . . ?
C102 C101 C106 121.2(18) . . ?
C102 C101 C100 121.7(16) . . ?
C106 C101 C100 116.8(18) . . ?
C103 C102 C101 114.4(16) . . ?
C104 C103 C102 127(2) . . ?
C104 C103 N23 107.0(17) . . ?
C102 C103 N23 126.4(17) . . ?
C105 C104 C103 118.4(19) . . ?
C105 C104 N24 131.1(16) . . ?
C103 C104 N24 110.3(18) . . ?
C104 C105 C106 122.8(16) . . ?
C105 C106 C101 116.1(19) . . ?
N23 C107 N24 111.0(17) . . ?
N23 C107 C108 122.0(15) . . ?
N24 C107 C108 126.9(15) . . ?
C109 C108 N25 125(2) . . ?
C109 C108 C107 121.2(19) . . ?
N25 C108 C107 113.6(17) . . ?
C108 C109 C110 119(2) . . ?
C109 C110 C111 119(2) . . ?
C112 C111 C110 116(2) . . ?
N25 C112 C113 114.5(18) . . ?
N25 C112 C111 120.6(19) . . ?
C113 C112 C111 125(2) . . ?
N26 C113 C112 120(2) . . ?
N26 C113 N27 115.7(19) . . ?
C112 C113 N27 124(2) . . ?
C119 C114 C115 117(2) . . ?
C119 C114 N26 134(2) . . ?
C115 C114 N26 108.7(19) . . ?
C114 C115 N27 113(2) . . ?
C114 C115 C116 126(2) . . ?
N27 C115 C116 122(2) . . ?
C117 C116 C115 111(3) . . ?
C116 C117 C118 125(3) . . ?
C119 C118 C117 114(2) . . ?
C114 C119 C118 128(2) . . ?
N19 C120 C121 107(3) . . ?
N19 C122 C123 116(4) . . ?
C125 C124 N22 103(2) . . ?
N24 C126 C127 107.9(14) . . ?
C129 C128 N27 100(2) . . ?
O5 Cl1 O4 111.6(13) . . ?
O5 Cl1 O7 110.9(13) . . ?
O4 Cl1 O7 113.3(12) . . ?
O5 Cl1 O6 109.2(14) . . ?
O4 Cl1 O6 106.4(11) . . ?
O7 Cl1 O6 104.9(14) . . ?
O10 Cl2 O9 110(2) . . ?
O10 Cl2 O11 106.5(19) . . ?
O9 Cl2 O11 107.3(16) . . ?
O10 Cl2 O8 117(2) . . ?
O9 Cl2 O8 110.5(13) . . ?
O11 Cl2 O8 105.1(15) . . ?
O15 Cl3 O13 127(2) . . ?
O15 Cl3 O14 95.3(19) . . ?
O13 Cl3 O14 97.2(17) . . ?
O15 Cl3 O12 115.1(18) . . ?
O13 Cl3 O12 110.4(15) . . ?
O14 Cl3 O12 106.6(17) . . ?
O18 Cl4 O16 113.0(15) . . ?
O18 Cl4 O19 103(2) . . ?
O16 Cl4 O19 101.5(16) . . ?
O18 Cl4 O17 113.6(15) . . ?
O16 Cl4 O17 114.4(13) . . ?
O19 Cl4 O17 109.9(18) . . ?
O22 Cl5 O21 115(2) . . ?
O22 Cl5 O23 108(3) . . ?
O21 Cl5 O23 115(3) . . ?
O22 Cl5 O20 105(2) . . ?
O21 Cl5 O20 109.7(19) . . ?
O23 Cl5 O20 102(2) . . ?
O25 Cl6 O26 112.3(17) . . ?
O25 Cl6 O24 112.0(13) . . ?
O26 Cl6 O24 110.9(13) . . ?
O25 Cl6 O27 109.6(19) . . ?
O26 Cl6 O27 106.3(17) . . ?
O24 Cl6 O27 105.3(18) . . ?
N28 C130 C131 174(4) . . ?
C130 C131 C132 132(6) . . ?
N29 C133 C134 155(6) . . ?
N30 C135 C136 164(7) . . ?
N31 C137 C138 177(4) . . ?
C137 C138 C139 92(4) . . ?
N32 C140 C141 171(5) . . ?
N33 C142 C143 169(3) . . ?
N34 C144 C145 155(6) . . ?

loop_
_geom_bond_atom_site_label_1
_geom_bond_atom_site_label_2
_geom_bond_distance
_geom_bond_site_symmetry_2
_geom_bond_publ_flag
Er1 O3 2.277(16) . ?
Er1 O2 2.278(16) . ?
Er1 O1 2.314(15) . ?
Er1 N21 2.458(17) . ?
Er1 N2 2.462(19) . ?
Er1 N3 2.507(18) . ?
Er1 N12 2.511(15) . ?
Er1 N20 2.523(17) . ?
Er1 N11 2.580(17) . ?
Pr1 N26 2.59(2) . ?
Pr1 N14 2.594(17) . ?
Pr1 N5 2.612(16) . ?
Pr1 N8 2.621(14) . ?
Pr1 N7 2.626(17) . ?
Pr1 N17 2.640(16) . ?
Pr1 N16 2.641(12) . ?
Pr1 N23 2.670(15) . ?
Pr1 N25 2.678(16) . ?
O1 C1 1.26(2) . ?
O2 C44 1.23(3) . ?
O3 C87 1.31(3) . ?
N1 C1 1.37(3) . ?
N1 C36 1.49(3) . ?
N1 C34 1.55(3) . ?
N2 C2 1.39(3) . ?
N2 C6 1.40(3) . ?
N3 C7 1.30(3) . ?
N3 C8 1.46(3) . ?
N4 C9 1.39(3) . ?
N4 C38 1.47(3) . ?
N4 C7 1.48(3) . ?
N5 C21 1.31(2) . ?
N5 C17 1.41(2) . ?
N6 C18 1.34(2) . ?
N6 C21 1.43(2) . ?
N6 C40 1.49(3) . ?
N7 C22 1.32(2) . ?
N7 C26 1.40(2) . ?
N8 C27 1.30(3) . ?
N8 C28 1.38(3) . ?
N9 C29 1.35(2) . ?
N9 C27 1.38(2) . ?
N9 C42 1.52(2) . ?
N10 C44 1.38(3) . ?
N10 C77 1.49(4) . ?
N10 C79 1.52(3) . ?
N11 C49 1.38(2) . ?
N11 C45 1.40(3) . ?
N12 C51 1.35(2) . ?
N12 C50 1.39(3) . ?
N13 C50 1.39(2) . ?
N13 C52 1.41(3) . ?
N13 C81 1.50(2) . ?
N14 C64 1.37(2) . ?
N14 C60 1.46(2) . ?
N15 C64 1.33(2) . ?
N15 C61 1.39(2) . ?
N15 C83 1.52(3) . ?
N16 C69 1.34(2) . ?
N16 C65 1.36(2) . ?
N17 C70 1.33(2) . ?
N17 C71 1.40(3) . ?
N18 C70 1.35(3) . ?
N18 C72 1.45(3) . ?
N18 C85 1.54(3) . ?
N19 C87 1.47(4) . ?
N19 C120 1.489(19) . ?
N19 C122 1.50(2) . ?
N20 C92 1.27(3) . ?
N20 C88 1.38(3) . ?
N21 C93 1.40(2) . ?
N21 C94 1.42(3) . ?
N22 C93 1.39(3) . ?
N22 C95 1.44(3) . ?
N22 C124 1.60(3) . ?
N23 C107 1.36(2) . ?
N23 C103 1.41(2) . ?
N24 C104 1.38(2) . ?
N24 C107 1.38(2) . ?
N24 C126 1.450(19) . ?
N25 C112 1.32(2) . ?
N25 C108 1.37(2) . ?
N26 C113 1.32(3) . ?
N26 C114 1.44(3) . ?
N27 C115 1.42(3) . ?
N27 C113 1.45(3) . ?
N27 C128 1.59(3) . ?
C1 C2 1.51(3) . ?
C2 C3 1.29(3) . ?
C3 C4 1.37(3) . ?
C4 C5 1.46(3) . ?
C5 C6 1.38(3) . ?
C6 C7 1.45(3) . ?
C8 C13 1.38(3) . ?
C8 C9 1.38(3) . ?
C9 C10 1.41(3) . ?
C10 C11 1.42(3) . ?
C11 C12 1.36(3) . ?
C12 C13 1.49(3) . ?
C12 C14 1.54(3) . ?
C14 C15 1.49(3) . ?
C15 C16 1.42(2) . ?
C15 C20 1.50(3) . ?
C16 C17 1.39(3) . ?
C17 C18 1.38(3) . ?
C18 C19 1.45(2) . ?
C19 C20 1.35(3) . ?
C21 C22 1.44(2) . ?
C22 C23 1.41(3) . ?
C23 C24 1.44(3) . ?
C24 C25 1.45(3) . ?
C25 C26 1.43(3) . ?
C26 C27 1.43(3) . ?
C28 C29 1.39(3) . ?
C28 C33 1.43(4) . ?
C29 C30 1.40(3) . ?
C30 C31 1.44(4) . ?
C31 C32 1.35(3) . ?
C32 C33 1.46(3) . ?
C34 C35 1.56(4) . ?
C36 C37 1.59(4) . ?
C38 C39 1.59(3) . ?
C40 C41 1.54(4) . ?
C42 C43 1.52(3) . ?
C44 C45 1.52(3) . ?
C45 C46 1.41(3) . ?
C46 C47 1.39(3) . ?
C47 C48 1.43(3) . ?
C48 C49 1.43(3) . ?
C49 C50 1.45(3) . ?
C51 C52 1.39(3) . ?
C51 C56 1.40(3) . ?
C52 C53 1.42(3) . ?
C53 C54 1.33(3) . ?
C54 C55 1.43(3) . ?
C55 C56 1.46(3) . ?
C55 C57 1.51(3) . ?
C57 C58 1.65(3) . ?
C58 C59 1.32(3) . ?
C58 C63 1.37(3) . ?
C59 C60 1.37(2) . ?
C60 C61 1.43(2) . ?
C61 C62 1.39(3) . ?
C62 C63 1.44(3) . ?
C64 C65 1.43(2) . ?
C65 C66 1.44(2) . ?
C66 C67 1.43(3) . ?
C67 C68 1.31(3) . ?
C68 C69 1.46(2) . ?
C69 C70 1.40(3) . ?
C71 C76 1.39(3) . ?
C71 C72 1.46(3) . ?
C72 C73 1.34(4) . ?
C73 C74 1.46(3) . ?
C74 C75 1.44(3) . ?
C75 C76 1.40(4) . ?
C77 C78 1.38(6) . ?
C79 C80 1.63(5) . ?
C81 C82 1.58(3) . ?
C83 C84 1.38(4) . ?
C85 C86 1.53(3) . ?
C87 C88 1.39(4) . ?
C88 C89 1.40(3) . ?
C89 C90 1.32(3) . ?
C90 C91 1.44(4) . ?
C91 C92 1.44(3) . ?
C92 C93 1.53(3) . ?
C94 C95 1.41(3) . ?
C94 C99 1.42(2) . ?
C95 C96 1.30(3) . ?
C96 C97 1.43(3) . ?
C97 C98 1.50(3) . ?
C98 C99 1.42(3) . ?
C98 C100 1.54(3) . ?
C100 C101 1.57(3) . ?
C101 C102 1.44(3) . ?
C101 C106 1.47(2) . ?
C102 C103 1.39(3) . ?
C103 C104 1.37(2) . ?
C104 C105 1.34(3) . ?
C105 C106 1.43(3) . ?
C107 C108 1.47(3) . ?
C108 C109 1.35(3) . ?
C109 C110 1.37(3) . ?
C110 C111 1.48(3) . ?
C111 C112 1.45(3) . ?
C112 C113 1.43(3) . ?
C114 C119 1.32(3) . ?
C114 C115 1.34(3) . ?
C115 C116 1.49(3) . ?
C116 C117 1.41(3) . ?
C117 C118 1.44(4) . ?
C118 C119 1.38(3) . ?
C120 C121 1.559(19) . ?
C122 C123 1.55(2) . ?
C124 C125 1.47(4) . ?
C126 C127 1.65(3) . ?
C128 C129 1.45(4) . ?
Cl1 O5 1.39(2) . ?
Cl1 O4 1.430(16) . ?
Cl1 O7 1.44(2) . ?
Cl1 O6 1.45(2) . ?
Cl2 O10 1.30(3) . ?
Cl2 O9 1.40(3) . ?
Cl2 O11 1.44(3) . ?
Cl2 O8 1.45(2) . ?
Cl3 O15 1.40(3) . ?
Cl3 O13 1.42(3) . ?
Cl3 O14 1.43(3) . ?
Cl3 O12 1.45(2) . ?
Cl4 O18 1.32(3) . ?
Cl4 O16 1.368(16) . ?
Cl4 O19 1.38(4) . ?
Cl4 O17 1.421(19) . ?
Cl5 O22 1.28(4) . ?
Cl5 O21 1.38(4) . ?
Cl5 O23 1.39(5) . ?
Cl5 O20 1.50(2) . ?
Cl6 O25 1.38(3) . ?
Cl6 O26 1.41(2) . ?
Cl6 O24 1.473(16) . ?
Cl6 O27 1.48(4) . ?
N28 C130 1.142(16) . ?
C130 C131 1.474(16) . ?
C131 C132 1.55(2) . ?
N29 C133 1.169(19) . ?
C133 C134 1.487(19) . ?
N30 C135 1.151(18) . ?
C135 C136 1.472(18) . ?
N31 C137 1.135(15) . ?
C137 C138 1.473(16) . ?
C138 C139 1.55(2) . ?
N32 C140 1.149(16) . ?
C140 C141 1.470(16) . ?
N33 C142 1.156(15) . ?
C142 C143 1.474(16) . ?
N34 C144 1.152(19) . ?
C144 C145 1.492(19) . ?
